data_2219702
loop_
_publ_author_name
'Du, Zhong-Xiang'
'Li, Jun-Xia'

_publ_section_title
;<i>catena</i>-Poly[[[diaquamanganese(II)]-\m~3~-pyridine-2,3-dicarboxylato-\k^4^<i>N</i>,<i>O</i>^2^:<i>O</i>^3^:<i>O</i>^3'^]
 dihydrate]
;
_journal_coeditor_code SG2261
_journal_issue 10
_journal_name_full 'Acta Crystallographica Section E'
_journal_page_first m1295
_journal_page_last m1296
_journal_paper_doi 10.1107/S1600536808029413
_journal_volume 64
_journal_year 2008
_chemical_formula_iupac '[Mn (C7 H3 N O4) (H2 O)2] , 2H2 O'
_chemical_formula_moiety 'C7 H7 Mn N O6, 2(H2 O)'
_chemical_formula_sum 'C7 H11 Mn N O8'
_chemical_formula_weight 292.11
_chemical_name_systematic
;
<i>catena</i>-Poly[[[diaquamanganese(II)]-\m~3~-pyridine-2,3-dicarboxylato-
\k^4^<i>N</i>,<i>O</i>^2^:<i>O</i>^3^:<i>O</i>^3'^] dihydrate]
;
_space_group_IT_number 14
_symmetry_cell_setting monoclinic
_symmetry_space_group_name_Hall '-P 2ybc'
_symmetry_space_group_name_H-M 'P 1 21/c 1'
_atom_sites_solution_hydrogens geom
_atom_sites_solution_primary direct
_atom_sites_solution_secondary difmap
_audit_creation_method SHELXL97
_cell_angle_alpha 90.00
_cell_angle_beta 93.3540(10)
_cell_angle_gamma 90.00
_cell_formula_units_Z 4
_cell_length_a 6.5719(8)
_cell_length_b 7.6703(9)
_cell_length_c 20.566(3)
_cell_measurement_reflns_used 4039
_cell_measurement_temperature 291(2)
_cell_measurement_theta_max 28.13
_cell_measurement_theta_min 2.83
_cell_volume 1034.9(2)
_computing_cell_refinement 'APEX2 (Bruker, 2004)'
_computing_data_collection 'APEX2 (Bruker, 2004)'
_computing_data_reduction 'SAINT (Bruker, 2004)'
_computing_molecular_graphics 'SHELXTL (Sheldrick, 2008)'
_computing_publication_material 'SHELXTL (Sheldrick, 2008)'
_computing_structure_refinement 'SHELXL97 (Sheldrick, 2008)'
_computing_structure_solution 'SHELXS97 (Sheldrick, 2008)'
_diffrn_ambient_temperature 291(2)
_diffrn_measured_fraction_theta_full 0.998
_diffrn_measured_fraction_theta_max 0.998
_diffrn_measurement_device_type 'Bruker APEXII CCD area-detector'
_diffrn_measurement_method '\f and \w scans'
_diffrn_radiation_monochromator graphite
_diffrn_radiation_source 'fine-focus sealed tube'
_diffrn_radiation_type MoK\a
_diffrn_radiation_wavelength 0.71073
_diffrn_reflns_av_R_equivalents 0.0152
_diffrn_reflns_av_sigmaI/netI 0.0151
_diffrn_reflns_limit_h_max 7
_diffrn_reflns_limit_h_min -7
_diffrn_reflns_limit_k_max 9
_diffrn_reflns_limit_k_min -9
_diffrn_reflns_limit_l_max 24
_diffrn_reflns_limit_l_min -23
_diffrn_reflns_number 6428
_diffrn_reflns_theta_full 25.48
_diffrn_reflns_theta_max 25.48
_diffrn_reflns_theta_min 2.83
_exptl_absorpt_coefficient_mu 1.309
_exptl_absorpt_correction_T_max 0.8651
_exptl_absorpt_correction_T_min 0.6395
_exptl_absorpt_correction_type multi-scan
_exptl_absorpt_process_details '(SADABS; Sheldrick, 1996)'
_exptl_crystal_colour pink
_exptl_crystal_density_diffrn 1.875
_exptl_crystal_density_method 'not measured'
_exptl_crystal_description block
_exptl_crystal_F_000 596
_exptl_crystal_size_max 0.38
_exptl_crystal_size_mid 0.15
_exptl_crystal_size_min 0.11
_refine_diff_density_max 0.492
_refine_diff_density_min -0.738
_refine_ls_extinction_method none
_refine_ls_goodness_of_fit_ref 1.072
_refine_ls_hydrogen_treatment constr
_refine_ls_matrix_type full
_refine_ls_number_parameters 154
_refine_ls_number_reflns 1921
_refine_ls_number_restraints 3
_refine_ls_restrained_S_all 1.199
_refine_ls_R_factor_all 0.0373
_refine_ls_R_factor_gt 0.0348
_refine_ls_shift/su_max 0.001
_refine_ls_shift/su_mean 0.000
_refine_ls_structure_factor_coef Fsqd
_refine_ls_weighting_details 'calc w = 1/[\s^2^(Fo^2^)+(0.0420P)^2^+2.0761P] where P=(Fo^2^+2Fc^2^)/3'
_refine_ls_weighting_scheme calc
_refine_ls_wR_factor_gt 0.0932
_refine_ls_wR_factor_ref 0.0950
_reflns_number_gt 1774
_reflns_number_total 1921
_reflns_threshold_expression I>2\s(I)
_cod_data_source_file sg2261.cif
_cod_data_source_block I
_cod_original_sg_symbol_H-M 'P 21/c'
_cod_original_formula_sum 'C7 H11 Mn N O8 '
_cod_database_code 2219702
_cod_database_fobs_code 2219702

loop_
_symmetry_equiv_pos_as_xyz
'x, y, z'
'-x, y+1/2, -z+1/2'
'-x, -y, -z'
'x, -y-1/2, z-1/2'

loop_
_atom_site_type_symbol
_atom_site_label
_atom_site_fract_x
_atom_site_fract_y
_atom_site_fract_z
_atom_site_U_iso_or_equiv
_atom_site_adp_type
_atom_site_calc_flag
_atom_site_refinement_flags
_atom_site_occupancy
Mn Mn1 0.69176(6) 0.76827(6) 0.38821(2) 0.01743(17) Uani d . 1
O O1 0.3592(5) 0.7546(3) 0.70493(14) 0.0449(7) Uani d . 1
H H1W 0.3455 0.8191 0.6719 0.067 Uiso d R 1
H H2W 0.2695 0.7814 0.7307 0.067 Uiso d R 1
O O2 0.9617(5) 0.4500(4) 0.74324(14) 0.0543(8) Uani d D 1
H H3W 0.8800 0.5269 0.7561 0.081 Uiso d RD 1
H H4W 0.9878 0.3937 0.7099 0.081 Uiso d RD 1
O O3 0.7081(4) 0.4951(3) 0.38849(13) 0.0437(7) Uani d . 1
H H5W 0.7244 0.4234 0.4193 0.066 Uiso d R 1
H H6W 0.6950 0.4383 0.3532 0.066 Uiso d R 1
O O4 0.6927(4) 0.7979(4) 0.28481(13) 0.0420(6) Uani d . 1
H H7W 0.5997 0.7749 0.2562 0.063 Uiso d R 1
H H8W 0.6803 0.9080 0.2873 0.063 Uiso d R 1
O O5 0.3643(4) 0.7440(3) 0.37627(14) 0.0374(6) Uani d . 1
O O6 0.0271(4) 0.7556(3) 0.37392(13) 0.0362(6) Uani d . 1
O O7 0.2349(5) 0.7489(3) 0.51820(13) 0.0393(6) Uani d . 1
O O8 0.3057(4) 0.9571(3) 0.59238(11) 0.0313(5) Uani d . 1
N N1 0.2620(4) 1.2081(4) 0.50222(14) 0.0272(6) Uani d . 1
C C1 0.2629(5) 0.9023(4) 0.53482(15) 0.0251(7) Uani d . 1
C C2 0.2440(4) 1.0408(4) 0.48204(15) 0.0234(6) Uani d . 1
C C3 0.2117(5) 1.0010(4) 0.41594(16) 0.0257(7) Uani d . 1
C C4 0.1928(4) 1.1277(4) 0.37076(14) 0.0212(6) Uani d . 1
H H4 0.1690 1.1020 0.3268 0.025 Uiso calc R 1
C C5 0.2096(6) 1.2911(5) 0.39172(18) 0.0374(9) Uani d . 1
H H5 0.1971 1.3810 0.3614 0.045 Uiso calc R 1
C C6 0.2452(6) 1.3332(5) 0.45735(17) 0.0331(8) Uani d . 1
H H6 0.2574 1.4495 0.4699 0.040 Uiso calc R 1
C C7 0.2003(5) 0.8171(5) 0.38797(15) 0.0255(7) Uani d . 1

loop_
_atom_site_aniso_label
_atom_site_aniso_U_11
_atom_site_aniso_U_22
_atom_site_aniso_U_33
_atom_site_aniso_U_12
_atom_site_aniso_U_13
_atom_site_aniso_U_23
Mn1 0.0193(3) 0.0159(3) 0.0170(3) -0.00007(16) 0.00015(17) -0.00174(16)
O1 0.0536(18) 0.0450(16) 0.0354(15) 0.0076(13) -0.0033(13) 0.0040(12)
O2 0.0584(19) 0.0623(19) 0.0426(16) 0.0277(16) 0.0062(13) -0.0098(14)
O3 0.0653(19) 0.0273(13) 0.0376(15) -0.0005(12) -0.0048(13) 0.0011(11)
O4 0.0416(15) 0.0498(16) 0.0339(14) -0.0068(13) -0.0048(11) 0.0014(12)
O5 0.0277(13) 0.0371(14) 0.0475(16) 0.0024(10) 0.0035(11) -0.0113(11)
O6 0.0259(13) 0.0410(15) 0.0413(15) -0.0027(10) -0.0015(11) -0.0103(11)
O7 0.0592(18) 0.0225(13) 0.0353(14) -0.0028(11) -0.0030(13) 0.0002(10)
O8 0.0405(14) 0.0286(12) 0.0242(12) 0.0002(10) -0.0024(10) 0.0017(10)
N1 0.0272(14) 0.0247(13) 0.0297(15) 0.0008(11) 0.0024(11) -0.0001(11)
C1 0.0223(16) 0.0250(16) 0.0279(16) 0.0009(12) 0.0010(12) -0.0004(13)
C2 0.0182(15) 0.0249(16) 0.0273(16) 0.0004(12) 0.0016(12) 0.0000(13)
C3 0.0183(15) 0.0292(17) 0.0298(17) -0.0003(12) 0.0016(12) -0.0001(13)
C4 0.0262(16) 0.0241(15) 0.0133(13) 0.0011(12) -0.0004(11) 0.0015(11)
C5 0.046(2) 0.0328(19) 0.033(2) 0.0036(16) 0.0031(16) 0.0099(15)
C6 0.043(2) 0.0233(16) 0.0325(18) -0.0003(14) 0.0019(15) 0.0017(14)
C7 0.0232(17) 0.0311(17) 0.0220(15) 0.0000(13) 0.0002(12) -0.0007(13)

loop_
_atom_type_symbol
_atom_type_description
_atom_type_scat_dispersion_real
_atom_type_scat_dispersion_imag
_atom_type_scat_source
C C 0.0033 0.0016 'International Tables Vol C Tables 4.2.6.8 and 6.1.1.4'
H H 0.0000 0.0000 'International Tables Vol C Tables 4.2.6.8 and 6.1.1.4'
N N 0.0061 0.0033 'International Tables Vol C Tables 4.2.6.8 and 6.1.1.4'
O O 0.0106 0.0060 'International Tables Vol C Tables 4.2.6.8 and 6.1.1.4'
Mn Mn 0.3368 0.7283 'International Tables Vol C Tables 4.2.6.8 and 6.1.1.4'

loop_
_geom_angle_atom_site_label_1
_geom_angle_atom_site_label_2
_geom_angle_atom_site_label_3
_geom_angle_site_symmetry_1
_geom_angle_site_symmetry_3
_geom_angle
_geom_angle_publ_flag
O3 Mn1 O4 . . 96.07(11) yes
O3 Mn1 O8 . 3_676 168.80(10) yes
O4 Mn1 O8 . 3_676 94.60(10) ?
O3 Mn1 O5 . . 87.98(10) yes
O4 Mn1 O5 . . 87.54(10) yes
O8 Mn1 O5 3_676 . 95.89(9) yes
O3 Mn1 O6 . 1_655 84.63(10) yes
O4 Mn1 O6 . 1_655 79.30(10) ?
O8 Mn1 O6 3_676 1_655 94.02(9) ?
O5 Mn1 O6 . 1_655 164.11(10) yes
O3 Mn1 N1 . 3_676 94.21(10) ?
O4 Mn1 N1 . 3_676 166.71(11) yes
O8 Mn1 N1 3_676 3_676 74.75(9) ?
O5 Mn1 N1 . 3_676 101.24(10) ?
O6 Mn1 N1 1_655 3_676 93.33(10) ?
H1W O1 H2W . . 108.6 ?
H3W O2 H4W . . 140.9 ?
Mn1 O3 H5W . . 131.3 ?
Mn1 O3 H6W . . 120.6 ?
H5W O3 H6W . . 108.1 ?
Mn1 O4 H7W . . 128.9 ?
Mn1 O4 H8W . . 92.3 ?
H7W O4 H8W . . 100.4 ?
C7 O5 Mn1 . . 143.5(2) ?
C7 O6 Mn1 . 1_455 147.3(2) ?
C1 O8 Mn1 . 3_676 119.8(2) ?
C6 N1 C2 . . 118.0(3) ?
C6 N1 Mn1 . 3_676 129.3(2) ?
C2 N1 Mn1 . 3_676 112.7(2) ?
O7 C1 O8 . . 126.4(3) ?
O7 C1 C2 . . 117.6(3) ?
O8 C1 C2 . . 116.0(3) ?
N1 C2 C3 . . 120.8(3) ?
N1 C2 C1 . . 116.3(3) ?
C3 C2 C1 . . 122.9(3) ?
C4 C3 C2 . . 121.1(3) ?
C4 C3 C7 . . 114.1(3) ?
C2 C3 C7 . . 124.8(3) ?
C5 C4 C3 . . 117.1(3) ?
C5 C4 H4 . . 121.5 ?
C3 C4 H4 . . 121.5 ?
C4 C5 C6 . . 122.6(3) ?
C4 C5 H5 . . 118.7 ?
C6 C5 H5 . . 118.7 ?
N1 C6 C5 . . 120.4(3) ?
N1 C6 H6 . . 119.8 ?
C5 C6 H6 . . 119.8 ?
O6 C7 O5 . . 124.7(3) ?
O6 C7 C3 . . 117.4(3) ?
O5 C7 C3 . . 117.6(3) ?

loop_
_geom_bond_atom_site_label_1
_geom_bond_atom_site_label_2
_geom_bond_site_symmetry_2
_geom_bond_distance
_geom_bond_publ_flag
Mn1 O3 . 2.098(3) yes
Mn1 O4 . 2.139(3) yes
Mn1 O8 3_676 2.144(2) yes
Mn1 O5 . 2.160(3) yes
Mn1 O6 1_655 2.242(3) yes
Mn1 N1 3_676 2.263(3) yes
O1 H1W . 0.8416 ?
O1 H2W . 0.8409 ?
O2 H3W . 0.8502 ?
O2 H4W . 0.8369 ?
O3 H5W . 0.8410 ?
O3 H6W . 0.8474 ?
O4 H7W . 0.8414 ?
O4 H8W . 0.8497 ?
O5 C7 . 1.250(4) ?
O6 C7 . 1.250(4) ?
O6 Mn1 1_455 2.243(2) ?
O7 C1 . 1.236(4) ?
O8 C1 . 1.272(4) ?
O8 Mn1 3_676 2.144(2) ?
N1 C6 . 1.332(4) ?
N1 C2 . 1.352(4) ?
N1 Mn1 3_676 2.263(3) ?
C1 C2 . 1.519(4) ?
C2 C3 . 1.397(4) ?
C3 C4 . 1.346(4) ?
C3 C7 . 1.523(5) ?
C4 C5 . 1.327(5) ?
C4 H4 . 0.9300 ?
C5 C6 . 1.394(5) ?
C5 H5 . 0.9300 ?
C6 H6 . 0.9300 ?

loop_
_geom_hbond_atom_site_label_D
_geom_hbond_atom_site_label_H
_geom_hbond_atom_site_label_A
_geom_hbond_site_symmetry_A
_geom_hbond_distance_DH
_geom_hbond_distance_HA
_geom_hbond_distance_DA
_geom_hbond_angle_DHA
_geom_hbond_publ_flag
O1 H1W O8 . 0.84 1.95 2.793(4) 176.6 yes
O1 H2W O2 2_656 0.84 2.09 2.845(4) 149.4 yes
O2 H4W O6 3_666 0.84 2.07 2.884(4) 165.4 yes
O2 H4W O4 3_766 0.84 2.56 3.043(4) 117.9 yes
O2 H3W O4 4_576 0.85 1.94 2.788(4) 179.7 yes
O3 H5W O7 3_666 0.84 1.85 2.691(4) 175.1 yes
O3 H6W O1 3_666 0.85 1.92 2.730(4) 159.2 yes
O4 H8W O1 3_676 0.85 2.61 3.457(4) 179.8 yes
O4 H7W O1 4_575 0.84 1.86 2.691(4) 168.2 yes
O4 H8W O2 4_575 0.85 2.37 2.788(4) 110.7 yes

loop_
_geom_torsion_atom_site_label_1
_geom_torsion_atom_site_label_2
_geom_torsion_atom_site_label_3
_geom_torsion_atom_site_label_4
_geom_torsion_site_symmetry_1
_geom_torsion
O3 Mn1 O5 C7 . 151.0(4)
O4 Mn1 O5 C7 . -112.9(4)
O8 Mn1 O5 C7 3_676 -18.5(4)
O6 Mn1 O5 C7 1_655 -146.8(4)
N1 Mn1 O5 C7 3_676 57.1(4)
Mn1 O8 C1 O7 3_676 -171.8(3)
Mn1 O8 C1 C2 3_676 7.9(4)
C6 N1 C2 C3 . 0.9(5)
Mn1 N1 C2 C3 3_676 179.1(2)
C6 N1 C2 C1 . -179.7(3)
Mn1 N1 C2 C1 3_676 -1.4(3)
O7 C1 C2 N1 . 175.7(3)
O8 C1 C2 N1 . -4.0(4)
O7 C1 C2 C3 . -4.8(5)
O8 C1 C2 C3 . 175.5(3)
N1 C2 C3 C4 . -1.6(5)
C1 C2 C3 C4 . 179.0(3)
N1 C2 C3 C7 . 176.7(3)
C1 C2 C3 C7 . -2.7(5)
C2 C3 C4 C5 . 1.1(5)
C7 C3 C4 C5 . -177.4(3)
C3 C4 C5 C6 . 0.0(5)
C2 N1 C6 C5 . 0.2(5)
Mn1 N1 C6 C5 3_676 -177.7(3)
C4 C5 C6 N1 . -0.7(6)
Mn1 O6 C7 O5 1_455 165.6(3)
Mn1 O6 C7 C3 1_455 -20.0(6)
Mn1 O5 C7 O6 . -177.6(3)
Mn1 O5 C7 C3 . 8.0(6)
C4 C3 C7 O6 . -81.4(4)
C2 C3 C7 O6 . 100.2(4)
C4 C3 C7 O5 . 93.4(4)
C2 C3 C7 O5 . -85.0(4)
